data_7239679
loop_
_publ_author_name
'Liu, Jian-Jun'
'You, Ming-Hua'
'Li, Meng-Hua'
'Huang, Chang-Cang'
'Lin, Mei-Jin'

_publ_section_title
;
 A heterometallic D--A hybrid heterostructural framework with enhanced
 visible-light photocatalytic properties
;
_journal_issue 3
_journal_name_full CrystEngComm
_journal_page_first 420
_journal_page_last 424
_journal_paper_doi 10.1039/C9CE01582E
_journal_volume 22
_journal_year 2020
_chemical_formula_sum 'C68 H56 Ce Cu6 I9 N8 O12'
_chemical_formula_weight 2840.66
_space_group_crystal_system monoclinic
_space_group_IT_number 14
_space_group_name_Hall '-P 2ybc'
_space_group_name_H-M_alt 'P 1 21/c 1'
_atom_sites_solution_hydrogens geom
_audit_creation_method SHELXL-2014/7
_audit_update_record
;
2019-12-03 deposited with the CCDC.	2019-12-04 downloaded from the CCDC.
;
_cell_angle_alpha 90
_cell_angle_beta 104.43(3)
_cell_angle_gamma 90
_cell_formula_units_Z 4
_cell_length_a 27.453(6)
_cell_length_b 16.474(3)
_cell_length_c 20.208(4)
_cell_measurement_reflns_used 50018
_cell_measurement_temperature 153(2)
_cell_measurement_theta_max 27.515
_cell_measurement_theta_min 3.015
_cell_volume 8851(3)
_computing_cell_refinement 'CrystalClear (Rigaku Inc., 2007)'
_computing_data_collection 'CrystalClear (Rigaku Inc., 2007)'
_computing_data_reduction 'CrystalClear (Rigaku Inc., 2007)'
_computing_structure_refinement 'SHELXL-2014/7 (Sheldrick, 2014)'
_computing_structure_solution 'SHELXS-2014/6 (Sheldrick, 2014)'
_diffrn_ambient_temperature 153(2)
_diffrn_measured_fraction_theta_full 0.994
_diffrn_measured_fraction_theta_max 0.988
_diffrn_measurement_device_type 'CCD area detector'
_diffrn_measurement_method 'phi and omega scans'
_diffrn_radiation_type MoK\a
_diffrn_radiation_wavelength 0.71073
_diffrn_reflns_av_R_equivalents 0.1377
_diffrn_reflns_av_unetI/netI 0.1330
_diffrn_reflns_Laue_measured_fraction_full 0.994
_diffrn_reflns_Laue_measured_fraction_max 0.988
_diffrn_reflns_limit_h_max 35
_diffrn_reflns_limit_h_min -35
_diffrn_reflns_limit_k_max 21
_diffrn_reflns_limit_k_min -21
_diffrn_reflns_limit_l_max 26
_diffrn_reflns_limit_l_min -23
_diffrn_reflns_number 78675
_diffrn_reflns_point_group_measured_fraction_full 0.994
_diffrn_reflns_point_group_measured_fraction_max 0.988
_diffrn_reflns_theta_full 25.242
_diffrn_reflns_theta_max 27.484
_diffrn_reflns_theta_min 3.015
_exptl_absorpt_coefficient_mu 5.112
_exptl_absorpt_correction_T_max 1.0000
_exptl_absorpt_correction_T_min 0.4040
_exptl_absorpt_correction_type multi-scan
_exptl_absorpt_process_details 'CrystalClear (Rigaku Inc., 2007)'
_exptl_crystal_colour black
_exptl_crystal_density_diffrn 2.132
_exptl_crystal_description platelike
_exptl_crystal_F_000 5300
_exptl_crystal_size_max 0.26
_exptl_crystal_size_mid 0.22
_exptl_crystal_size_min 0.14
_refine_diff_density_max 3.056
_refine_diff_density_min -2.513
_refine_diff_density_rms 0.227
_refine_ls_extinction_method none
_refine_ls_goodness_of_fit_ref 1.056
_refine_ls_hydrogen_treatment constr
_refine_ls_matrix_type full
_refine_ls_number_parameters 937
_refine_ls_number_reflns 20060
_refine_ls_number_restraints 0
_refine_ls_restrained_S_all 1.056
_refine_ls_R_factor_all 0.1421
_refine_ls_R_factor_gt 0.0703
_refine_ls_shift/su_max 0.002
_refine_ls_shift/su_mean 0.000
_refine_ls_structure_factor_coef Fsqd
_refine_ls_weighting_details 'w=1/[\s^2^(Fo^2^)+(0.0805P)^2^] where P=(Fo^2^+2Fc^2^)/3'
_refine_ls_weighting_scheme calc
_refine_ls_wR_factor_gt 0.1639
_refine_ls_wR_factor_ref 0.1951
_reflns_Friedel_coverage 0.000
_reflns_number_gt 10646
_reflns_number_total 20060
_reflns_threshold_expression 'I > 2\s(I)'
_cod_data_source_file c9ce01582e2.cif
_cod_data_source_block complex1
_cod_depositor_comments
;Adding full bibliography for 7239679.cif.

 Adding full bibliography for 7239679.cif.
;
_cod_original_sg_symbol_H-M 'P 21/c'
_cod_database_code 7239679
_shelx_shelxl_version_number 2014/7
_shelx_space_group_comment
;
The symmetry employed for this shelxl refinement is uniquely defined
by the following loop, which should always be used as a source of
symmetry information in preference to the above space-group names.
They are only intended as comments.
;

loop_
_space_group_symop_operation_xyz
'x, y, z'
'-x, y+1/2, -z+1/2'
'-x, -y, -z'
'x, -y-1/2, z-1/2'

loop_
_atom_site_label
_atom_site_type_symbol
_atom_site_fract_x
_atom_site_fract_y
_atom_site_fract_z
_atom_site_U_iso_or_equiv
_atom_site_adp_type
_atom_site_occupancy
_atom_site_site_symmetry_order
_atom_site_calc_flag
_atom_site_refinement_flags_posn
_atom_site_refinement_flags_adp
Ce1 Ce 0.02040(2) 0.83180(4) 0.29042(4) 0.03098(16) Uani 1 1 d . .
I1 I -0.37246(6) 1.79763(7) 0.97276(7) 0.0912(4) Uani 1 1 d . .
I2 I -0.30988(3) 1.01455(5) 0.91771(4) 0.0376(2) Uani 1 1 d . .
I3 I -0.40411(3) 1.19961(5) 0.77765(4) 0.0386(2) Uani 1 1 d . .
I5 I -0.23750(3) 1.22535(5) 0.89536(4) 0.0398(2) Uani 1 1 d . .
I4 I -0.37200(3) 1.26000(5) 0.98309(4) 0.0387(2) Uani 1 1 d . .
I6 I -0.32707(4) 1.42531(5) 0.82615(5) 0.0468(2) Uani 1 1 d . .
I7 I -0.24701(4) 1.66184(6) 0.92371(5) 0.0567(3) Uani 1 1 d . .
I8 I -0.39801(4) 1.66783(6) 0.77673(6) 0.0596(3) Uani 1 1 d . .
I9 I -0.37138(5) 1.54096(7) 0.98590(6) 0.0707(3) Uani 1 1 d . .
Cu1 Cu -0.34344(12) 1.66522(15) 0.92282(14) 0.0981(8) Uani 1 1 d . .
Cu2 Cu -0.38038(6) 1.12846(9) 0.90673(9) 0.0434(4) Uani 1 1 d . .
Cu4 Cu -0.33079(7) 1.27378(10) 0.88070(9) 0.0503(4) Uani 1 1 d . .
Cu3 Cu -0.31531(7) 1.13211(10) 0.82769(8) 0.0452(4) Uani 1 1 d . .
Cu5 Cu -0.39211(7) 1.53181(11) 0.84768(11) 0.0620(5) Uani 1 1 d . .
Cu6 Cu -0.31066(7) 1.59338(12) 0.82005(9) 0.0575(5) Uani 1 1 d . .
C15 C -0.1176(5) 1.0806(7) 0.3329(7) 0.043(3) Uani 1 1 d . .
H15 H -0.1172 1.1244 0.3024 0.052 Uiso 1 1 calc R U
N4 N -0.2972(4) 0.6673(6) 0.1950(5) 0.035(2) Uani 1 1 d . .
N8 N 0.3211(3) 0.6284(5) 0.3706(4) 0.026(2) Uani 1 1 d . .
O7 O -0.0689(3) 0.7805(5) 0.2468(5) 0.045(2) Uani 1 1 d . .
C54 C 0.4643(4) 0.5135(6) 0.4000(6) 0.032(3) Uani 1 1 d . .
C62 C 0.2717(4) 0.6659(7) 0.3565(6) 0.029(2) Uani 1 1 d . .
C63 C 0.2484(5) 0.6915(7) 0.2931(6) 0.036(3) Uani 1 1 d . .
H63 H 0.2649 0.6869 0.2571 0.043 Uiso 1 1 calc R U
C58 C 0.3777(4) 0.5236(7) 0.4229(6) 0.035(3) Uani 1 1 d . .
H58 H 0.3837 0.4772 0.4518 0.042 Uiso 1 1 calc R U
C65 C 0.1779(4) 0.7326(6) 0.3330(6) 0.028(2) Uani 1 1 d . .
C28 C -0.2466(4) 0.6910(7) 0.1959(6) 0.034(3) Uani 1 1 d . .
C25 C -0.3346(5) 0.6808(7) 0.1421(6) 0.037(3) Uani 1 1 d . .
H25 H -0.3280 0.7082 0.1039 0.044 Uiso 1 1 calc R U
C13 C -0.0962(5) 0.9444(7) 0.3674(7) 0.042(3) Uani 1 1 d . .
H13 H -0.0806 0.8944 0.3613 0.050 Uiso 1 1 calc R U
C30 C -0.1797(5) 0.7000(8) 0.1372(6) 0.042(3) Uani 1 1 d . .
H30 H -0.1676 0.6903 0.0977 0.051 Uiso 1 1 calc R U
C31 C -0.1504(5) 0.7387(7) 0.1920(6) 0.039(3) Uani 1 1 d . .
C60 C 0.4038(5) 0.6246(7) 0.3526(6) 0.039(3) Uani 1 1 d . .
H60 H 0.4283 0.6484 0.3328 0.047 Uiso 1 1 calc R U
N2 N -0.1679(4) 1.0340(6) 0.4817(5) 0.039(2) Uani 1 1 d . .
C59 C 0.4151(4) 0.5528(7) 0.3929(6) 0.035(3) Uani 1 1 d . .
C7 C -0.2399(5) 1.0770(8) 0.5167(6) 0.044(3) Uani 1 1 d . .
H7 H -0.2721 1.1017 0.5052 0.052 Uiso 1 1 calc R U
C67 C 0.2489(5) 0.6742(7) 0.4101(6) 0.036(3) Uani 1 1 d . .
H67 H 0.2658 0.6572 0.4549 0.043 Uiso 1 1 calc R U
C33 C -0.2165(5) 0.7314(7) 0.2501(6) 0.036(3) Uani 1 1 d . .
H33 H -0.2285 0.7434 0.2893 0.043 Uiso 1 1 calc R U
C32 C -0.1697(4) 0.7541(7) 0.2478(6) 0.034(3) Uani 1 1 d . .
H32 H -0.1493 0.7818 0.2860 0.041 Uiso 1 1 calc R U
C61 C 0.3560(5) 0.6598(8) 0.3424(6) 0.040(3) Uani 1 1 d . .
H61 H 0.3482 0.7069 0.3147 0.048 Uiso 1 1 calc R U
C34 C -0.0989(5) 0.7664(8) 0.1903(8) 0.049(3) Uani 1 1 d . .
C66 C 0.2019(4) 0.7071(7) 0.3978(6) 0.036(3) Uani 1 1 d . .
H66 H 0.1858 0.7124 0.4340 0.043 Uiso 1 1 calc R U
C10 C -0.1482(5) 1.0051(11) 0.5441(8) 0.065(5) Uani 1 1 d . .
H10 H -0.1173 0.9761 0.5532 0.078 Uiso 1 1 calc R U
C16 C -0.1415(5) 1.0905(8) 0.3851(7) 0.049(3) Uani 1 1 d . .
H16 H -0.1562 1.1411 0.3920 0.059 Uiso 1 1 calc R U
C6 C -0.2194(4) 1.0530(7) 0.5833(6) 0.035(3) Uani 1 1 d . .
C64 C 0.2012(4) 0.7243(7) 0.2806(6) 0.033(3) Uani 1 1 d . .
H64 H 0.1845 0.7412 0.2357 0.040 Uiso 1 1 calc R U
C8 C -0.2145(5) 1.0657(8) 0.4664(7) 0.050(4) Uani 1 1 d . .
H8 H -0.2300 1.0805 0.4206 0.060 Uiso 1 1 calc R U
C24 C -0.3827(5) 0.6575(7) 0.1391(7) 0.042(3) Uani 1 1 d . .
H24 H -0.4085 0.6666 0.0988 0.051 Uiso 1 1 calc R U
C14 C -0.0943(4) 1.0084(7) 0.3241(6) 0.033(3) Uani 1 1 d . .
C11 C -0.1434(5) 1.0245(7) 0.4271(6) 0.039(3) Uani 1 1 d . .
C57 C 0.3323(4) 0.5631(7) 0.4100(6) 0.033(3) Uani 1 1 d . .
H57 H 0.3073 0.5424 0.4305 0.040 Uiso 1 1 calc R U
C23 C -0.3935(4) 0.6206(7) 0.1948(6) 0.034(3) Uani 1 1 d . .
C52 C 0.5142(5) 0.3924(8) 0.4143(7) 0.044(3) Uani 1 1 d . .
H52 H 0.5170 0.3352 0.4202 0.053 Uiso 1 1 calc R U
C12 C -0.1201(5) 0.9514(8) 0.4188(7) 0.042(3) Uani 1 1 d . .
H12 H -0.1209 0.9070 0.4485 0.051 Uiso 1 1 calc R U
C29 C -0.2283(5) 0.6744(8) 0.1389(7) 0.047(3) Uani 1 1 d . .
H29 H -0.2486 0.6457 0.1013 0.056 Uiso 1 1 calc R U
O5 O -0.0366(3) 0.9444(5) 0.2715(5) 0.043(2) Uani 1 1 d . .
O6 O -0.0807(3) 1.0495(5) 0.2176(5) 0.045(2) Uani 1 1 d . .
O2 O 0.1020(3) 0.7808(5) 0.2558(4) 0.039(2) Uani 1 1 d . .
N7 N 0.5546(4) 0.4338(5) 0.4093(5) 0.036(2) Uani 1 1 d . .
O1 O 0.1038(3) 0.7773(5) 0.3674(4) 0.045(2) Uani 1 1 d . .
O8 O -0.0888(4) 0.7735(8) 0.1336(5) 0.076(3) Uani 1 1 d . .
C27 C -0.3545(5) 0.6113(8) 0.2533(8) 0.051(4) Uani 1 1 d . .
H27 H -0.3611 0.5897 0.2938 0.061 Uiso 1 1 calc R U
C55 C 0.5063(5) 0.5543(7) 0.3986(6) 0.039(3) Uani 1 1 d . .
H55 H 0.5058 0.6117 0.3945 0.047 Uiso 1 1 calc R U
C56 C 0.5499(4) 0.5120(7) 0.4031(6) 0.037(3) Uani 1 1 d . .
H56 H 0.5790 0.5423 0.4017 0.044 Uiso 1 1 calc R U
C3 C -0.2443(5) 1.0629(7) 0.6395(6) 0.035(3) Uani 1 1 d . .
C17 C -0.0676(4) 1.0008(7) 0.2667(7) 0.038(3) Uani 1 1 d . .
C19 C -0.4436(5) 0.5910(7) 0.1936(7) 0.037(3) Uani 1 1 d . .
C18 C -0.4863(5) 0.6296(8) 0.1562(8) 0.053(4) Uani 1 1 d . .
H18 H -0.4836 0.6793 0.1336 0.064 Uiso 1 1 calc R U
C26 C -0.3063(5) 0.6333(8) 0.2524(7) 0.047(3) Uani 1 1 d . .
H26 H -0.2794 0.6248 0.2917 0.057 Uiso 1 1 calc R U
C20 C -0.4516(5) 0.5186(8) 0.2273(8) 0.054(4) Uani 1 1 d . .
H20 H -0.4241 0.4915 0.2568 0.065 Uiso 1 1 calc R U
C68 C 0.1250(5) 0.7661(7) 0.3167(7) 0.038(3) Uani 1 1 d . .
C4 C -0.2205(6) 1.0452(9) 0.7058(7) 0.057(4) Uani 1 1 d . .
H4 H -0.1881 1.0206 0.7164 0.069 Uiso 1 1 calc R U
C9 C -0.1720(6) 1.0167(10) 0.5949(8) 0.065(4) Uani 1 1 d . .
H9 H -0.1558 0.9995 0.6398 0.078 Uiso 1 1 calc R U
C22 C -0.5337(5) 0.5952(9) 0.1519(8) 0.055(4) Uani 1 1 d . .
H22 H -0.5629 0.6237 0.1282 0.066 Uiso 1 1 calc R U
C21 C -0.4988(5) 0.4883(8) 0.2174(7) 0.044(3) Uani 1 1 d . .
H21 H -0.5027 0.4383 0.2389 0.053 Uiso 1 1 calc R U
N1 N -0.2906(4) 1.0923(6) 0.7452(5) 0.042(3) Uani 1 1 d . .
N3 N -0.5390(4) 0.5228(6) 0.1805(6) 0.044(3) Uani 1 1 d . .
C5 C -0.2435(6) 1.0632(10) 0.7569(7) 0.064(4) Uani 1 1 d . .
H5 H -0.2252 1.0548 0.8029 0.077 Uiso 1 1 calc R U
C1 C -0.3147(6) 1.1064(9) 0.6796(7) 0.051(4) Uani 1 1 d . .
H1 H -0.3483 1.1262 0.6691 0.062 Uiso 1 1 calc R U
C2 C -0.2922(6) 1.0932(9) 0.6283(6) 0.053(4) Uani 1 1 d . .
H2 H -0.3103 1.1052 0.5828 0.063 Uiso 1 1 calc R U
O11 O 0.0010(3) 0.8398(6) 0.1599(4) 0.048(2) Uani 1 1 d . .
O10 O 0.0174(4) 0.6805(6) 0.2710(7) 0.083(4) Uani 1 1 d . .
C53 C 0.4673(5) 0.4296(8) 0.4114(8) 0.052(4) Uani 1 1 d . .
H53 H 0.4392 0.3991 0.4169 0.062 Uiso 1 1 calc R U
O3 O 0.0706(3) 0.9495(4) 0.2805(4) 0.0361(19) Uani 1 1 d . .
C51 C 0.0730(4) 1.0201(7) 0.2580(6) 0.031(3) Uani 1 1 d . .
O4 O 0.0608(4) 1.0827(5) 0.2844(4) 0.047(2) Uani 1 1 d . .
C48 C 0.0921(4) 1.0282(6) 0.1955(6) 0.028(2) Uani 1 1 d . .
C49 C 0.1078(5) 0.9631(7) 0.1646(7) 0.042(3) Uani 1 1 d . .
H49 H 0.1038 0.9104 0.1816 0.051 Uiso 1 1 calc R U
C47 C 0.0943(5) 1.1055(7) 0.1658(7) 0.042(3) Uani 1 1 d . .
H47 H 0.0820 1.1516 0.1848 0.051 Uiso 1 1 calc R U
N6 N 0.1546(4) 1.0554(6) 0.0245(5) 0.040(3) Uani 1 1 d . .
C45 C 0.1326(5) 1.0450(7) 0.0853(6) 0.041(3) Uani 1 1 d . .
C50 C 0.1292(5) 0.9697(6) 0.1104(6) 0.042(3) Uani 1 1 d . .
H50 H 0.1411 0.9233 0.0913 0.050 Uiso 1 1 calc R U
C46 C 0.1138(5) 1.1152(8) 0.1098(7) 0.047(3) Uani 1 1 d . .
H46 H 0.1145 1.1666 0.0888 0.056 Uiso 1 1 calc R U
C42 C 0.2009(5) 1.0701(7) -0.0803(6) 0.035(3) Uani 1 1 d . .
C41 C 0.2094(5) 1.1245(7) -0.0275(7) 0.046(3) Uani 1 1 d . .
H41 H 0.2313 1.1690 -0.0280 0.055 Uiso 1 1 calc R U
C40 C 0.1875(5) 1.1169(9) 0.0260(7) 0.051(4) Uani 1 1 d . .
H40 H 0.1953 1.1539 0.0632 0.061 Uiso 1 1 calc R U
C43 C 0.1668(5) 1.0080(8) -0.0773(6) 0.048(3) Uani 1 1 d . .
H43 H 0.1585 0.9698 -0.1136 0.058 Uiso 1 1 calc R U
C44 C 0.1450(6) 1.0010(9) -0.0233(7) 0.055(4) Uani 1 1 d . .
H44 H 0.1233 0.9568 -0.0210 0.066 Uiso 1 1 calc R U
C36 C 0.2714(5) 1.1136(8) -0.1276(6) 0.043(3) Uani 1 1 d . .
H36 H 0.2860 1.1389 -0.0851 0.052 Uiso 1 1 calc R U
C37 C 0.2272(5) 1.0754(7) -0.1362(6) 0.034(3) Uani 1 1 d . .
C38 C 0.2071(5) 1.0402(8) -0.2002(6) 0.048(3) Uani 1 1 d . .
H38 H 0.1760 1.0119 -0.2088 0.058 Uiso 1 1 calc R U
C39 C 0.2323(6) 1.0467(8) -0.2499(7) 0.050(4) Uani 1 1 d . .
H39 H 0.2177 1.0227 -0.2930 0.060 Uiso 1 1 calc R U
C35 C 0.2959(6) 1.1170(8) -0.1791(7) 0.050(3) Uani 1 1 d . .
H35 H 0.3278 1.1428 -0.1707 0.060 Uiso 1 1 calc R U
N5 N 0.2754(4) 1.0842(7) -0.2420(6) 0.046(3) Uani 1 1 d . .
O12 O 0.0341(5) 0.9020(8) 0.4094(5) 0.080(4) Uani 1 1 d . .
O9 O -0.0075(5) 0.7674(9) 0.3943(7) 0.104(5) Uani 1 1 d . .

loop_
_atom_site_aniso_label
_atom_site_aniso_U_11
_atom_site_aniso_U_22
_atom_site_aniso_U_33
_atom_site_aniso_U_23
_atom_site_aniso_U_13
_atom_site_aniso_U_12
Ce1 0.0215(3) 0.0281(3) 0.0459(4) 0.0036(3) 0.0132(3) 0.0039(3)
I1 0.1150(12) 0.0510(6) 0.0896(9) -0.0062(6) -0.0082(8) 0.0124(7)
I2 0.0392(5) 0.0370(4) 0.0370(4) 0.0005(3) 0.0101(4) 0.0002(4)
I3 0.0380(5) 0.0395(4) 0.0361(4) 0.0032(3) 0.0048(4) -0.0079(4)
I5 0.0327(4) 0.0444(5) 0.0432(5) -0.0009(4) 0.0110(4) -0.0097(4)
I4 0.0424(5) 0.0376(4) 0.0363(4) 0.0003(3) 0.0102(4) -0.0007(4)
I6 0.0449(5) 0.0360(4) 0.0634(6) -0.0014(4) 0.0210(5) -0.0035(4)
I7 0.0532(6) 0.0593(6) 0.0565(6) -0.0124(5) 0.0116(5) -0.0157(5)
I8 0.0515(6) 0.0480(5) 0.0778(7) 0.0182(5) 0.0134(5) -0.0018(4)
I9 0.0944(9) 0.0629(7) 0.0615(6) -0.0013(5) 0.0322(7) 0.0050(6)
Cu1 0.118(2) 0.0774(16) 0.1061(19) -0.0124(14) 0.0407(18) -0.0065(15)
Cu2 0.0341(9) 0.0409(9) 0.0581(10) -0.0003(8) 0.0169(8) -0.0109(7)
Cu4 0.0486(11) 0.0514(10) 0.0556(10) -0.0049(8) 0.0216(9) -0.0042(8)
Cu3 0.0494(11) 0.0507(10) 0.0383(9) -0.0027(7) 0.0162(8) -0.0027(8)
Cu5 0.0370(10) 0.0501(10) 0.1006(15) 0.0096(10) 0.0204(11) -0.0052(8)
Cu6 0.0471(11) 0.0793(13) 0.0513(10) -0.0037(9) 0.0220(9) -0.0118(9)
C15 0.054(9) 0.035(7) 0.049(8) 0.007(6) 0.030(7) 0.021(6)
N4 0.027(5) 0.036(5) 0.041(6) 0.008(5) 0.009(5) -0.004(4)
N8 0.015(5) 0.039(5) 0.021(4) 0.000(4) 0.000(4) -0.003(4)
O7 0.033(5) 0.036(5) 0.071(7) 0.004(4) 0.021(5) -0.002(4)
C54 0.027(6) 0.024(6) 0.047(7) -0.012(5) 0.013(6) 0.009(5)
C62 0.022(6) 0.032(6) 0.031(6) -0.002(5) 0.005(5) 0.003(5)
C63 0.030(7) 0.045(7) 0.034(6) 0.000(5) 0.010(6) 0.011(5)
C58 0.023(6) 0.034(6) 0.043(7) 0.010(5) -0.001(6) 0.007(5)
C65 0.015(5) 0.028(6) 0.043(7) 0.010(5) 0.009(5) 0.007(4)
C28 0.022(6) 0.031(6) 0.046(7) 0.008(5) 0.003(6) -0.008(5)
C25 0.037(7) 0.044(7) 0.035(7) 0.005(5) 0.018(6) -0.006(6)
C13 0.036(7) 0.036(7) 0.053(8) 0.009(6) 0.013(7) 0.014(6)
C30 0.031(7) 0.062(8) 0.036(7) 0.003(6) 0.011(6) -0.001(6)
C31 0.030(7) 0.043(7) 0.041(7) 0.005(6) 0.006(6) -0.007(6)
C60 0.036(7) 0.046(7) 0.039(7) 0.008(6) 0.016(6) 0.009(6)
N2 0.027(6) 0.045(6) 0.043(6) 0.006(5) 0.007(5) 0.002(5)
C59 0.020(6) 0.038(7) 0.046(7) -0.002(6) 0.005(6) 0.002(5)
C7 0.038(8) 0.052(8) 0.041(7) -0.001(6) 0.010(6) 0.018(6)
C67 0.033(7) 0.032(6) 0.039(7) -0.004(5) 0.002(6) 0.007(5)
C33 0.031(7) 0.040(7) 0.038(7) -0.002(5) 0.013(6) 0.006(5)
C32 0.024(6) 0.045(7) 0.030(6) 0.001(5) -0.003(5) -0.001(5)
C61 0.038(7) 0.048(7) 0.039(7) 0.006(6) 0.022(6) 0.020(6)
C34 0.032(8) 0.046(8) 0.060(9) -0.010(7) -0.002(7) -0.009(6)
C66 0.024(6) 0.053(7) 0.032(6) 0.002(6) 0.013(6) 0.002(6)
C10 0.029(8) 0.114(14) 0.055(9) 0.028(9) 0.016(7) 0.021(8)
C16 0.055(9) 0.043(7) 0.055(8) 0.003(6) 0.025(8) 0.013(7)
C6 0.022(6) 0.045(7) 0.031(6) 0.006(5) -0.007(5) 0.007(5)
C64 0.027(6) 0.041(7) 0.035(6) 0.009(5) 0.014(6) 0.004(5)
C8 0.046(9) 0.059(9) 0.049(8) 0.007(7) 0.020(7) 0.019(7)
C24 0.037(8) 0.036(7) 0.051(8) 0.004(6) 0.007(7) -0.009(6)
C14 0.027(6) 0.029(6) 0.042(7) -0.001(5) 0.007(6) 0.007(5)
C11 0.044(8) 0.033(6) 0.044(7) 0.001(5) 0.018(7) -0.002(6)
C57 0.023(6) 0.043(7) 0.034(6) 0.010(5) 0.007(5) 0.006(5)
C23 0.026(6) 0.029(6) 0.042(7) -0.002(5) 0.000(6) -0.001(5)
C52 0.032(7) 0.033(7) 0.060(8) -0.012(6) -0.001(6) -0.006(6)
C12 0.025(7) 0.054(8) 0.048(8) 0.017(6) 0.009(6) 0.015(6)
C29 0.033(7) 0.059(9) 0.049(8) -0.011(7) 0.012(7) -0.013(6)
O5 0.027(5) 0.040(5) 0.068(6) 0.003(4) 0.023(5) 0.017(4)
O6 0.039(5) 0.042(5) 0.059(6) 0.016(4) 0.021(5) 0.006(4)
O2 0.025(5) 0.044(5) 0.045(5) 0.006(4) 0.002(4) 0.011(4)
N7 0.031(6) 0.029(5) 0.048(6) -0.001(4) 0.012(5) 0.011(4)
O1 0.034(5) 0.055(6) 0.049(5) 0.009(4) 0.017(5) 0.016(4)
O8 0.052(7) 0.124(10) 0.048(6) 0.011(6) 0.006(6) -0.030(7)
C27 0.049(9) 0.043(8) 0.070(10) 0.011(7) 0.033(8) 0.005(7)
C55 0.027(7) 0.036(7) 0.055(8) -0.004(6) 0.010(6) 0.008(5)
C56 0.024(6) 0.030(6) 0.060(8) -0.007(6) 0.018(6) 0.000(5)
C3 0.032(7) 0.045(7) 0.026(6) -0.002(5) 0.004(5) -0.010(6)
C17 0.018(6) 0.031(6) 0.060(8) 0.000(6) 0.002(6) 0.001(5)
C19 0.027(7) 0.033(6) 0.052(8) 0.007(6) 0.011(6) 0.003(5)
C18 0.034(8) 0.037(7) 0.086(11) 0.019(7) 0.009(8) -0.006(6)
C26 0.029(7) 0.054(8) 0.057(9) 0.010(7) 0.005(7) 0.005(6)
C20 0.040(8) 0.048(8) 0.068(10) 0.028(7) 0.002(7) 0.008(6)
C68 0.030(7) 0.020(6) 0.065(9) -0.003(6) 0.011(7) -0.003(5)
C4 0.044(9) 0.083(11) 0.045(8) -0.001(8) 0.012(7) 0.024(8)
C9 0.035(8) 0.105(13) 0.048(9) 0.021(9) -0.001(7) 0.007(8)
C22 0.033(8) 0.056(9) 0.080(11) 0.014(8) 0.020(8) -0.001(7)
C21 0.025(7) 0.037(7) 0.069(9) 0.012(6) 0.009(7) -0.003(5)
N1 0.057(8) 0.032(6) 0.037(6) -0.001(5) 0.013(6) 0.003(5)
N3 0.029(6) 0.044(6) 0.059(7) 0.017(5) 0.011(5) -0.003(5)
C5 0.062(11) 0.077(11) 0.042(8) 0.000(8) -0.006(8) 0.023(9)
C1 0.045(9) 0.065(9) 0.043(8) -0.009(7) 0.010(7) 0.005(7)
C2 0.049(9) 0.080(10) 0.024(6) 0.001(7) 0.000(6) 0.012(8)
O11 0.027(5) 0.073(6) 0.049(5) -0.003(5) 0.016(4) -0.010(4)
O10 0.044(6) 0.035(5) 0.167(12) -0.035(6) 0.022(7) -0.010(4)
C53 0.022(7) 0.052(8) 0.077(10) 0.001(7) 0.001(7) -0.006(6)
O3 0.032(5) 0.027(4) 0.050(5) 0.007(4) 0.011(4) 0.002(3)
C51 0.023(6) 0.029(6) 0.042(7) 0.001(5) 0.006(5) -0.001(5)
O4 0.060(6) 0.029(5) 0.055(6) 0.003(4) 0.023(5) 0.005(4)
C48 0.019(6) 0.026(6) 0.038(6) -0.006(5) 0.005(5) 0.001(4)
C49 0.048(8) 0.029(6) 0.055(8) 0.002(6) 0.024(7) -0.015(6)
C47 0.043(8) 0.032(6) 0.059(8) 0.002(6) 0.025(7) 0.007(6)
N6 0.046(7) 0.047(6) 0.032(5) 0.007(5) 0.017(5) 0.004(5)
C45 0.053(9) 0.038(7) 0.044(7) -0.001(6) 0.034(7) 0.007(6)
C50 0.066(9) 0.014(5) 0.049(8) 0.003(5) 0.023(7) 0.005(5)
C46 0.055(9) 0.041(7) 0.048(8) 0.000(6) 0.022(7) 0.001(6)
C42 0.041(7) 0.037(6) 0.028(6) -0.002(5) 0.012(6) 0.009(6)
C41 0.045(8) 0.031(6) 0.064(9) 0.006(6) 0.019(7) 0.000(6)
C40 0.052(9) 0.060(9) 0.044(8) -0.005(7) 0.018(7) -0.021(7)
C43 0.055(9) 0.058(8) 0.036(7) -0.015(6) 0.016(7) -0.014(7)
C44 0.067(11) 0.056(9) 0.041(8) -0.013(7) 0.012(8) -0.020(8)
C36 0.045(8) 0.049(8) 0.035(7) 0.004(6) 0.007(6) -0.002(6)
C37 0.032(7) 0.040(7) 0.030(6) 0.003(5) 0.010(5) 0.011(5)
C38 0.037(8) 0.063(9) 0.044(8) -0.023(7) 0.010(7) -0.004(7)
C39 0.048(9) 0.059(9) 0.045(8) -0.018(7) 0.017(7) -0.013(7)
C35 0.045(9) 0.054(8) 0.053(9) -0.004(7) 0.015(7) 0.000(7)
N5 0.044(7) 0.047(6) 0.051(7) 0.009(5) 0.020(6) 0.016(5)
O12 0.078(9) 0.110(9) 0.058(7) -0.025(6) 0.027(7) -0.007(7)
O9 0.076(10) 0.160(13) 0.084(9) 0.049(9) 0.038(8) 0.008(9)

loop_
_atom_type_symbol
_atom_type_description
_atom_type_scat_dispersion_real
_atom_type_scat_dispersion_imag
_atom_type_scat_source
C C 0.0033 0.0016 'International Tables Vol C Tables 4.2.6.8 and 6.1.1.4'
H H 0.0000 0.0000 'International Tables Vol C Tables 4.2.6.8 and 6.1.1.4'
N N 0.0061 0.0033 'International Tables Vol C Tables 4.2.6.8 and 6.1.1.4'
O O 0.0106 0.0060 'International Tables Vol C Tables 4.2.6.8 and 6.1.1.4'
Cu Cu 0.3201 1.2651 'International Tables Vol C Tables 4.2.6.8 and 6.1.1.4'
I I -0.4742 1.8119 'International Tables Vol C Tables 4.2.6.8 and 6.1.1.4'
Ce Ce -0.2486 2.6331 'International Tables Vol C Tables 4.2.6.8 and 6.1.1.4'

loop_
_geom_angle_atom_site_label_1
_geom_angle_atom_site_label_2
_geom_angle_atom_site_label_3
_geom_angle
_geom_angle_site_symmetry_1
_geom_angle_site_symmetry_3
O5 Ce1 O3 74.2(3) . .
O5 Ce1 O10 138.3(3) . .
O3 Ce1 O10 141.0(3) . .
O5 Ce1 O7 70.5(3) . .
O3 Ce1 O7 139.6(3) . .
O10 Ce1 O7 68.0(3) . .
O5 Ce1 O11 80.6(3) . .
O3 Ce1 O11 81.4(3) . .
O10 Ce1 O11 84.3(4) . .
O7 Ce1 O11 74.0(3) . .
O5 Ce1 O1 144.1(3) . .
O3 Ce1 O1 83.7(3) . .
O10 Ce1 O1 74.9(3) . .
O7 Ce1 O1 136.7(3) . .
O11 Ce1 O1 124.2(3) . .
O5 Ce1 O12 75.1(4) . .
O3 Ce1 O12 76.5(3) . .
O10 Ce1 O12 125.0(4) . .
O7 Ce1 O12 111.9(3) . .
O11 Ce1 O12 150.6(4) . .
O1 Ce1 O12 72.4(3) . .
O5 Ce1 O9 97.5(4) . .
O3 Ce1 O9 132.5(4) . .
O10 Ce1 O9 73.8(5) . .
O7 Ce1 O9 72.2(4) . .
O11 Ce1 O9 144.6(4) . .
O1 Ce1 O9 76.8(3) . .
O12 Ce1 O9 56.5(4) . .
O5 Ce1 O2 140.0(3) . .
O3 Ce1 O2 72.2(3) . .
O10 Ce1 O2 69.0(3) . .
O7 Ce1 O2 127.7(3) . .
O11 Ce1 O2 73.5(3) . .
O1 Ce1 O2 50.8(3) . .
O12 Ce1 O2 116.5(3) . .
O9 Ce1 O2 121.1(4) . .
O5 Ce1 C68 150.3(3) . .
O3 Ce1 C68 76.3(3) . .
O10 Ce1 C68 70.3(3) . .
O7 Ce1 C68 138.1(3) . .
O11 Ce1 C68 98.3(3) . .
O1 Ce1 C68 25.9(3) . .
O12 Ce1 C68 94.9(4) . .
O9 Ce1 C68 99.8(4) . .
O2 Ce1 C68 24.8(3) . .
Cu3 I2 Cu2 60.67(5) . .
Cu3 I3 Cu2 59.06(5) . .
Cu3 I3 Cu4 58.22(6) . .
Cu2 I3 Cu4 61.87(5) . .
Cu4 I5 Cu3 59.43(6) . .
Cu4 I4 Cu2 66.32(5) . .
Cu5 I6 Cu4 116.66(6) . .
Cu5 I6 Cu6 58.03(6) . .
Cu4 I6 Cu6 159.47(7) . .
Cu6 I7 Cu1 62.43(8) . .
Cu6 I8 Cu5 59.91(6) . .
Cu6 I8 Cu1 58.02(7) . .
Cu5 I8 Cu1 59.95(7) . .
Cu1 I9 Cu5 63.58(7) . .
I1 Cu1 I9 108.05(10) . .
I1 Cu1 I7 114.61(11) . .
I9 Cu1 I7 113.18(11) . .
I1 Cu1 Cu6 147.84(12) . .
I9 Cu1 Cu6 102.88(10) . .
I7 Cu1 Cu6 58.45(7) . .
I1 Cu1 Cu5 135.42(13) . .
I9 Cu1 Cu5 59.73(7) . .
I7 Cu1 Cu5 109.11(10) . .
Cu6 Cu1 Cu5 56.83(7) . .
I1 Cu1 I8 104.25(10) . .
I9 Cu1 I8 111.05(10) . .
I7 Cu1 I8 105.33(9) . .
Cu6 Cu1 I8 55.14(7) . .
Cu5 Cu1 I8 54.44(7) . .
N7 Cu2 I4 110.0(3) 4_476 .
N7 Cu2 I2 105.2(3) 4_476 .
I4 Cu2 I2 125.05(7) . .
N7 Cu2 Cu3 137.2(3) 4_476 .
I4 Cu2 Cu3 110.90(7) . .
I2 Cu2 Cu3 59.13(5) . .
N7 Cu2 I3 103.3(3) 4_476 .
I4 Cu2 I3 99.68(6) . .
I2 Cu2 I3 111.71(6) . .
Cu3 Cu2 I3 57.79(5) . .
N7 Cu2 Cu4 150.4(3) 4_476 .
I4 Cu2 Cu4 56.28(5) . .
I2 Cu2 Cu4 103.60(7) . .
Cu3 Cu2 Cu4 56.90(6) . .
I3 Cu2 Cu4 59.18(5) . .
I4 Cu4 I5 119.22(8) . .
I4 Cu4 Cu3 112.97(7) . .
I5 Cu4 Cu3 61.80(6) . .
I4 Cu4 I6 117.79(7) . .
I5 Cu4 I6 100.89(6) . .
Cu3 Cu4 I6 127.92(7) . .
I4 Cu4 I3 100.33(6) . .
I5 Cu4 I3 116.91(7) . .
Cu3 Cu4 I3 58.04(6) . .
I6 Cu4 I3 101.00(7) . .
I4 Cu4 Cu2 57.39(5) . .
I5 Cu4 Cu2 102.69(7) . .
Cu3 Cu4 Cu2 57.94(6) . .
I6 Cu4 Cu2 154.34(9) . .
I3 Cu4 Cu2 58.95(5) . .
N1 Cu3 I2 110.6(3) . .
N1 Cu3 I3 106.5(3) . .
I2 Cu3 I3 117.50(7) . .
N1 Cu3 Cu4 136.7(3) . .
I2 Cu3 Cu4 110.84(7) . .
I3 Cu3 Cu4 63.74(6) . .
N1 Cu3 Cu2 151.6(3) . .
I2 Cu3 Cu2 60.21(5) . .
I3 Cu3 Cu2 63.15(6) . .
Cu4 Cu3 Cu2 65.16(6) . .
N1 Cu3 I5 102.3(3) . .
I2 Cu3 I5 99.57(6) . .
I3 Cu3 I5 119.42(7) . .
Cu4 Cu3 I5 58.77(6) . .
Cu2 Cu3 I5 105.72(7) . .
N3 Cu5 I6 106.4(3) 3_476 .
N3 Cu5 Cu6 152.2(3) 3_476 .
I6 Cu5 Cu6 64.73(7) . .
N3 Cu5 I8 107.1(3) 3_476 .
I6 Cu5 I8 115.51(8) . .
Cu6 Cu5 I8 60.01(6) . .
N3 Cu5 I9 104.7(3) 3_476 .
I6 Cu5 I9 103.40(8) . .
Cu6 Cu5 I9 103.01(9) . .
I8 Cu5 I9 118.70(8) . .
N3 Cu5 Cu1 140.9(3) 3_476 .
I6 Cu5 Cu1 111.21(9) . .
Cu6 Cu5 Cu1 60.02(8) . .
I8 Cu5 Cu1 65.61(8) . .
I9 Cu5 Cu1 56.70(8) . .
N5 Cu6 I7 107.3(3) 2 .
N5 Cu6 Cu5 136.2(3) 2 .
I7 Cu6 Cu5 115.28(8) . .
N5 Cu6 I8 110.0(4) 2 .
I7 Cu6 I8 115.72(8) . .
Cu5 Cu6 I8 60.09(6) . .
N5 Cu6 Cu1 157.7(3) 2 .
I7 Cu6 Cu1 59.12(8) . .
Cu5 Cu6 Cu1 63.16(8) . .
I8 Cu6 Cu1 66.84(9) . .
N5 Cu6 I6 94.2(3) 2 .
I7 Cu6 I6 118.04(8) . .
Cu5 Cu6 I6 57.24(6) . .
I8 Cu6 I6 109.24(7) . .
Cu1 Cu6 I6 107.85(8) . .
C14 C15 C16 121.4(11) . .
C25 N4 C26 119.4(10) . .
C25 N4 C28 121.7(10) . .
C26 N4 C28 118.8(10) . .
C57 N8 C61 119.2(10) . .
C57 N8 C62 121.8(9) . .
C61 N8 C62 119.0(9) . .
C34 O7 Ce1 137.7(9) . .
C55 C54 C53 118.7(11) . .
C55 C54 C59 123.4(11) . .
C53 C54 C59 117.8(11) . .
C63 C62 C67 120.7(11) . .
C63 C62 N8 121.2(10) . .
C67 C62 N8 118.0(10) . .
C62 C63 C64 120.2(11) . .
C57 C58 C59 118.9(11) . .
C64 C65 C66 119.9(10) . .
C64 C65 C68 118.3(11) . .
C66 C65 C68 121.8(10) . .
C33 C28 C29 119.1(11) . .
C33 C28 N4 122.0(11) . .
C29 C28 N4 118.9(11) . .
N4 C25 C24 123.1(11) . .
C12 C13 C14 121.2(11) . .
C31 C30 C29 119.6(12) . .
C30 C31 C32 118.7(11) . .
C30 C31 C34 119.9(12) . .
C32 C31 C34 121.4(12) . .
C61 C60 C59 119.4(11) . .
C10 N2 C8 119.8(11) . .
C10 N2 C11 122.1(11) . .
C8 N2 C11 117.8(11) . .
C58 C59 C60 116.9(11) . .
C58 C59 C54 124.1(11) . .
C60 C59 C54 119.0(11) . .
C8 C7 C6 121.5(12) . .
C66 C67 C62 119.2(11) . .
C32 C33 C28 119.7(11) . .
C33 C32 C31 122.7(11) . .
N8 C61 C60 121.4(11) . .
O8 C34 O7 124.9(13) . .
O8 C34 C31 118.5(13) . .
O7 C34 C31 116.6(13) . .
C67 C66 C65 120.2(10) . .
N2 C10 C9 120.4(13) . .
C15 C16 C11 118.1(11) . .
C7 C6 C9 114.8(12) . .
C7 C6 C3 124.5(11) . .
C9 C6 C3 120.7(11) . .
C63 C64 C65 119.8(11) . .
N2 C8 C7 120.6(13) . .
C25 C24 C23 119.5(12) . .
C13 C14 C15 119.0(11) . .
C13 C14 C17 121.4(10) . .
C15 C14 C17 119.6(10) . .
C16 C11 C12 121.0(11) . .
C16 C11 N2 118.7(10) . .
C12 C11 N2 120.3(10) . .
N8 C57 C58 124.1(11) . .
C24 C23 C27 117.8(11) . .
C24 C23 C19 122.1(11) . .
C27 C23 C19 120.1(11) . .
N7 C52 C53 122.9(12) . .
C13 C12 C11 119.2(11) . .
C28 C29 C30 120.1(12) . .
C17 O5 Ce1 174.4(8) . .
C68 O2 Ce1 93.1(7) . .
C56 N7 C52 116.9(10) . .
C56 N7 Cu2 123.7(8) . 4_675
C52 N7 Cu2 119.3(8) . 4_675
C68 O1 Ce1 94.4(7) . .
C26 C27 C23 120.0(12) . .
C54 C55 C56 119.1(11) . .
N7 C56 C55 125.3(11) . .
C4 C3 C2 116.3(11) . .
C4 C3 C6 122.1(12) . .
C2 C3 C6 121.6(11) . .
O5 C17 O6 126.4(12) . .
O5 C17 C14 116.8(11) . .
O6 C17 C14 116.7(10) . .
C18 C19 C20 115.9(11) . .
C18 C19 C23 121.7(11) . .
C20 C19 C23 122.3(11) . .
C19 C18 C22 119.8(12) . .
N4 C26 C27 120.0(13) . .
C21 C20 C19 119.8(12) . .
O2 C68 O1 121.7(11) . .
O2 C68 C65 120.3(11) . .
O1 C68 C65 118.0(11) . .
O2 C68 Ce1 62.1(6) . .
O1 C68 Ce1 59.7(6) . .
C65 C68 Ce1 177.6(9) . .
C3 C4 C5 119.6(13) . .
C10 C9 C6 122.5(14) . .
N3 C22 C18 121.9(13) . .
N3 C21 C20 124.6(12) . .
C5 N1 C1 116.7(12) . .
C5 N1 Cu3 117.9(9) . .
C1 N1 Cu3 124.2(9) . .
C21 N3 C22 117.8(11) . .
C21 N3 Cu5 124.3(8) . 3_476
C22 N3 Cu5 117.4(9) . 3_476
N1 C5 C4 123.3(13) . .
N1 C1 C2 121.5(13) . .
C1 C2 C3 122.4(12) . .
C54 C53 C52 116.8(12) . .
C51 O3 Ce1 148.7(7) . .
O4 C51 O3 124.5(11) . .
O4 C51 C48 118.7(10) . .
O3 C51 C48 116.8(10) . .
C49 C48 C47 117.5(10) . .
C49 C48 C51 122.5(10) . .
C47 C48 C51 120.0(9) . .
C48 C49 C50 123.5(11) . .
C46 C47 C48 121.2(11) . .
C44 N6 C40 123.0(11) . .
C44 N6 C45 118.7(11) . .
C40 N6 C45 117.9(10) . .
C50 C45 C46 123.8(11) . .
C50 C45 N6 119.3(10) . .
C46 C45 N6 116.7(10) . .
C45 C50 C49 117.1(11) . .
C47 C46 C45 116.6(11) . .
C41 C42 C43 115.6(11) . .
C41 C42 C37 122.2(11) . .
C43 C42 C37 122.2(10) . .
C40 C41 C42 122.3(12) . .
N6 C40 C41 118.2(12) . .
C44 C43 C42 121.7(12) . .
N6 C44 C43 119.1(13) . .
C37 C36 C35 121.4(13) . .
C36 C37 C38 116.7(11) . .
C36 C37 C42 121.7(11) . .
C38 C37 C42 121.6(12) . .
C39 C38 C37 119.7(13) . .
N5 C39 C38 124.0(13) . .
N5 C35 C36 121.5(13) . .
C39 N5 C35 116.6(11) . .
C39 N5 Cu6 121.8(10) . 2_545
C35 N5 Cu6 121.5(9) . 2_545

loop_
_geom_bond_atom_site_label_1
_geom_bond_atom_site_label_2
_geom_bond_distance
_geom_bond_site_symmetry_2
Ce1 O5 2.396(7) .
Ce1 O3 2.417(8) .
Ce1 O10 2.522(9) .
Ce1 O7 2.534(9) .
Ce1 O11 2.561(9) .
Ce1 O1 2.588(9) .
Ce1 O12 2.610(10) .
Ce1 O9 2.630(11) .
Ce1 O2 2.645(8) .
Ce1 C68 2.989(12) .
I1 Cu1 2.610(3) .
I2 Cu3 2.6358(18) .
I2 Cu2 2.6650(19) .
I3 Cu3 2.641(2) .
I3 Cu2 2.7849(19) .
I3 Cu4 2.791(2) .
I5 Cu4 2.628(2) .
I5 Cu3 2.709(2) .
I4 Cu4 2.6035(19) .
I4 Cu2 2.6368(18) .
I6 Cu5 2.616(2) .
I6 Cu4 2.741(2) .
I6 Cu6 2.813(2) .
I7 Cu6 2.625(2) .
I7 Cu1 2.644(3) .
I8 Cu6 2.641(2) .
I8 Cu5 2.643(2) .
I8 Cu1 2.959(3) .
I9 Cu1 2.625(3) .
I9 Cu5 2.712(3) .
Cu1 Cu6 2.730(3) .
Cu1 Cu5 2.813(3) .
Cu2 N7 2.070(9) 4_476
Cu2 Cu3 2.677(2) .
Cu2 Cu4 2.867(2) .
Cu4 Cu3 2.646(2) .
Cu3 N1 2.057(10) .
Cu5 N3 2.043(11) 3_476
Cu5 Cu6 2.639(2) .
Cu6 N5 2.050(10) 2
C15 C14 1.382(15) .
C15 C16 1.384(16) .
N4 C25 1.305(15) .
N4 C26 1.367(15) .
N4 C28 1.438(14) .
N8 C57 1.328(13) .
N8 C61 1.334(14) .
N8 C62 1.452(13) .
O7 C34 1.252(16) .
C54 C55 1.342(16) .
C54 C53 1.400(17) .
C54 C59 1.471(15) .
C62 C63 1.348(16) .
C62 C67 1.387(15) .
C63 C64 1.369(16) .
C58 C57 1.373(15) .
C58 C59 1.402(16) .
C65 C64 1.374(15) .
C65 C66 1.376(16) .
C65 C68 1.512(15) .
C28 C33 1.370(17) .
C28 C29 1.394(17) .
C25 C24 1.360(17) .
C13 C12 1.364(16) .
C13 C14 1.380(16) .
C30 C31 1.357(17) .
C30 C29 1.407(17) .
C31 C32 1.384(16) .
C31 C34 1.493(18) .
C60 C61 1.401(16) .
C60 C59 1.426(16) .
N2 C10 1.329(17) .
N2 C8 1.344(16) .
N2 C11 1.436(15) .
C7 C8 1.380(17) .
C7 C6 1.381(16) .
C67 C66 1.363(16) .
C33 C32 1.349(16) .
C34 O8 1.250(17) .
C10 C9 1.361(19) .
C16 C11 1.389(17) .
C6 C9 1.398(18) .
C6 C3 1.471(16) .
C24 C23 1.376(16) .
C14 C17 1.526(17) .
C11 C12 1.393(16) .
C23 C27 1.392(19) .
C23 C19 1.453(16) .
C52 N7 1.326(15) .
C52 C53 1.414(18) .
O5 C17 1.246(13) .
O6 C17 1.257(14) .
O2 C68 1.258(15) .
N7 C56 1.298(14) .
N7 Cu2 2.070(9) 4_675
O1 C68 1.310(14) .
C27 C26 1.374(18) .
C55 C56 1.367(16) .
C3 C4 1.369(18) .
C3 C2 1.373(18) .
C19 C18 1.383(17) .
C19 C20 1.417(16) .
C18 C22 1.400(18) .
C20 C21 1.356(18) .
C4 C5 1.371(19) .
C22 N3 1.350(16) .
C21 N3 1.298(16) .
N1 C5 1.344(18) .
N1 C1 1.347(16) .
N3 Cu5 2.043(11) 3_476
C1 C2 1.349(17) .
O3 C51 1.257(12) .
C51 O4 1.246(13) .
C51 C48 1.489(15) .
C48 C49 1.364(16) .
C48 C47 1.416(15) .
C49 C50 1.369(17) .
C47 C46 1.376(17) .
N6 C44 1.297(16) .
N6 C40 1.354(16) .
N6 C45 1.508(14) .
C45 C50 1.352(15) .
C45 C46 1.406(16) .
C42 C41 1.368(17) .
C42 C43 1.397(17) .
C42 C37 1.487(15) .
C41 C40 1.366(17) .
C43 C44 1.374(18) .
C36 C37 1.339(17) .
C36 C35 1.373(17) .
C37 C38 1.399(17) .
C38 C39 1.357(17) .
C39 N5 1.310(17) .
C35 N5 1.368(17) .
N5 Cu6 2.050(10) 2_545
